data_4074816
loop_
_publ_author_name
'Wile, Bradley M.'
'Burford, Richard J.'
'McDonald, Robert'
'Ferguson, Michael J.'
'Stradiotto, Mark'

_publ_section_title
;
 Neutral and Cationic Platinum(II) Complexes Supported by a
 P,N-Functionalized Indene Ligand:&#x00A0; Structural and Reactivity
 Comparisons with a Related Gold(III) Zwitterion
;
_journal_issue 4
_journal_name_full Organometallics
_journal_page_first 1028
_journal_paper_doi 10.1021/om050910v
_journal_volume 25
_journal_year 2006
_chemical_formula_sum 'C36 H58 B Cl F4 N2 P2 Pt2'
_chemical_formula_weight 1093.22
_chemical_name_systematic
;
 ?
;
_space_group_IT_number 61
_symmetry_cell_setting orthorhombic
_symmetry_space_group_name_Hall '-P 2ac 2ab'
_symmetry_space_group_name_H-M 'P b c a'
_atom_sites_solution_hydrogens geom
_atom_sites_solution_primary direct
_atom_sites_solution_secondary difmap
_audit_creation_method SHELXL-97
_cell_angle_alpha 90.00
_cell_angle_beta 90.00
_cell_angle_gamma 90.00
_cell_formula_units_Z 8
_cell_length_a 17.2031(9)
_cell_length_b 14.2970(7)
_cell_length_c 32.2154(16)
_cell_measurement_reflns_used 6040
_cell_measurement_temperature 193(2)
_cell_measurement_theta_max 26.31
_cell_measurement_theta_min 2.24
_cell_volume 7923.5(7)
_computing_cell_refinement 'Bruker SAINT (Bruker, 1997)'
_computing_data_collection 'Bruker SMART (Bruker, 1997)'
_computing_data_reduction 'Bruker SAINT (Bruker, 1997)'
_computing_molecular_graphics 'Bruker SHELXTL (Bruker, 1997)'
_computing_publication_material 'Bruker SHELXTL (Bruker, 1997)'
_computing_structure_refinement 'SHELXL-97 (Sheldrick, 1997)'
_computing_structure_solution 'DIRDIF-96 (Beurskens et al., 1996)'
_diffrn_ambient_temperature 193(2)
_diffrn_detector_area_resol_mean 8.192
_diffrn_measured_fraction_theta_full 0.999
_diffrn_measured_fraction_theta_max 0.999
_diffrn_measurement_device_type 'Bruker PLATFORM diffractometer/SMART 1000 CCD area detector'
_diffrn_measurement_method '\w scans'
_diffrn_radiation_monochromator graphite
_diffrn_radiation_source 'fine-focus sealed tube'
_diffrn_radiation_type MoK\a
_diffrn_radiation_wavelength 0.71073
_diffrn_reflns_av_R_equivalents 0.0511
_diffrn_reflns_av_sigmaI/netI 0.0308
_diffrn_reflns_limit_h_max 21
_diffrn_reflns_limit_h_min -21
_diffrn_reflns_limit_k_max 17
_diffrn_reflns_limit_k_min -17
_diffrn_reflns_limit_l_max 40
_diffrn_reflns_limit_l_min -40
_diffrn_reflns_number 50983
_diffrn_reflns_theta_full 26.40
_diffrn_reflns_theta_max 26.40
_diffrn_reflns_theta_min 1.26
_diffrn_standards_decay_% 0
_diffrn_standards_interval_time 0
_diffrn_standards_number 0
_exptl_absorpt_coefficient_mu 7.249
_exptl_absorpt_correction_T_max 0.5309
_exptl_absorpt_correction_T_min 0.1800
_exptl_absorpt_correction_type multi-scan
_exptl_absorpt_process_details 'SADABS (Sheldrick, 1996)'
_exptl_crystal_colour colorless
_exptl_crystal_density_diffrn 1.833
_exptl_crystal_density_meas 0
_exptl_crystal_density_method 'not measured'
_exptl_crystal_description prism
_exptl_crystal_F_000 4256
_exptl_crystal_size_max 0.36
_exptl_crystal_size_mid 0.22
_exptl_crystal_size_min 0.10
_refine_diff_density_max 2.541
_refine_diff_density_min -1.555
_refine_diff_density_rms 0.192
_refine_ls_extinction_method none
_refine_ls_goodness_of_fit_ref 1.298
_refine_ls_hydrogen_treatment constr
_refine_ls_matrix_type full
_refine_ls_number_parameters 432
_refine_ls_number_reflns 8107
_refine_ls_number_restraints 0
_refine_ls_restrained_S_all 1.298
_refine_ls_R_factor_all 0.0584
_refine_ls_R_factor_gt 0.0492
_refine_ls_shift/su_max 0.001
_refine_ls_shift/su_mean 0.000
_refine_ls_structure_factor_coef Fsqd
_refine_ls_weighting_details 'calc w=1/[\s^2^(Fo^2^)+(0.0337P)^2^+93.6098P] where P=(Fo^2^+2Fc^2^)/3'
_refine_ls_weighting_scheme calc
_refine_ls_wR_factor_gt 0.1129
_refine_ls_wR_factor_ref 0.1198
_reflns_number_gt 7032
_reflns_number_total 8107
_reflns_threshold_expression I>2\s(I)
_cod_data_source_file om050910vsi20051019_094516.cif
_cod_data_source_block cmpd8
_cod_depositor_comments
;
The following automatic conversions were performed:

'_symmetry_cell_setting' value 'Orthorhombic' changed to
'orthorhombic' according to
/home/saulius/struct/CIF-dictionaries/cif_core.dic dictionary named
'cif_core.dic' version 2.4.1 from 2010-06-29.

Automatic conversion script
Id: cif_fix_values 1715 2011-07-08 13:25:40Z adriana 
;
_cod_database_code 4074816

loop_
_symmetry_equiv_pos_as_xyz
'x, y, z'
'-x+1/2, -y, z+1/2'
'-x, y+1/2, -z+1/2'
'x+1/2, -y+1/2, -z'
'-x, -y, -z'
'x-1/2, y, -z-1/2'
'x, -y-1/2, z-1/2'
'-x-1/2, y-1/2, z'

loop_
_atom_site_label
_atom_site_type_symbol
_atom_site_fract_x
_atom_site_fract_y
_atom_site_fract_z
_atom_site_U_iso_or_equiv
_atom_site_adp_type
_atom_site_occupancy
_atom_site_symmetry_multiplicity
_atom_site_calc_flag
_atom_site_refinement_flags
_atom_site_disorder_assembly
_atom_site_disorder_group
Pt1 Pt 0.163924(19) -0.00800(2) 0.105215(10) 0.02166(10) Uani 1 1 d . . .
Pt2 Pt 0.08843(2) 0.17095(2) 0.192261(10) 0.02475(10) Uani 1 1 d . . .
Cl Cl 0.11794(15) 0.01123(17) 0.17573(7) 0.0352(5) Uani 1 1 d . . .
P1 P 0.20119(13) -0.03093(15) 0.04129(7) 0.0204(4) Uani 1 1 d . . .
P2 P 0.06368(13) 0.31434(16) 0.21075(7) 0.0238(5) Uani 1 1 d . . .
N1 N 0.0856(4) -0.1275(5) 0.0968(2) 0.0239(15) Uani 1 1 d . . .
N2 N 0.1578(5) 0.1609(5) 0.2501(2) 0.0282(16) Uani 1 1 d . . .
C1 C 0.2327(6) 0.1079(6) 0.1125(3) 0.029(2) Uani 1 1 d . . .
H1A H 0.2448 0.1344 0.0852 0.035 Uiso 1 1 calc R . .
H1B H 0.2811 0.0901 0.1265 0.035 Uiso 1 1 calc R . .
H1C H 0.2051 0.1545 0.1293 0.035 Uiso 1 1 calc R . .
C2 C 0.0343(6) 0.1852(7) 0.1362(3) 0.033(2) Uani 1 1 d . . .
H2A H -0.0075 0.2315 0.1385 0.039 Uiso 1 1 calc R . .
H2B H 0.0124 0.1249 0.1277 0.039 Uiso 1 1 calc R . .
H2C H 0.0721 0.2061 0.1154 0.039 Uiso 1 1 calc R . .
C11 C 0.0525(5) -0.2520(6) 0.0398(3) 0.0263(19) Uani 1 1 d . . .
H11A H 0.0649 -0.3076 0.0569 0.032 Uiso 1 1 calc R . .
H11B H -0.0044 -0.2423 0.0394 0.032 Uiso 1 1 calc R . .
C12 C 0.0949(5) -0.1663(6) 0.0549(3) 0.0233(18) Uani 1 1 d . . .
C13 C 0.1418(5) -0.1298(6) 0.0266(3) 0.0230(18) Uani 1 1 d . . .
C13A C 0.1387(6) -0.1904(6) -0.0108(3) 0.0269(19) Uani 1 1 d . . .
C14 C 0.1813(7) -0.1879(7) -0.0478(3) 0.036(2) Uani 1 1 d . . .
H14 H 0.2192 -0.1410 -0.0529 0.043 Uiso 1 1 calc R . .
C15 C 0.1656(7) -0.2572(8) -0.0766(3) 0.045(3) Uani 1 1 d . . .
H15 H 0.1937 -0.2574 -0.1019 0.055 Uiso 1 1 calc R . .
C16 C 0.1104(8) -0.3265(7) -0.0698(3) 0.043(3) Uani 1 1 d . . .
H16 H 0.1000 -0.3716 -0.0908 0.052 Uiso 1 1 calc R . .
C17 C 0.0715(7) -0.3294(7) -0.0331(3) 0.041(3) Uani 1 1 d . . .
H17 H 0.0353 -0.3782 -0.0279 0.050 Uiso 1 1 calc R . .
C17A C 0.0848(6) -0.2605(6) -0.0029(3) 0.029(2) Uani 1 1 d . . .
C21 C 0.1794(6) 0.0692(6) 0.0074(3) 0.032(2) Uani 1 1 d . . .
H21 H 0.2139 0.1214 0.0168 0.038 Uiso 1 1 calc R . .
C22 C 0.1950(8) 0.0561(8) -0.0383(3) 0.048(3) Uani 1 1 d . . .
H22A H 0.1815 0.1136 -0.0532 0.058 Uiso 1 1 calc R . .
H22B H 0.1635 0.0042 -0.0488 0.058 Uiso 1 1 calc R . .
H22C H 0.2502 0.0421 -0.0425 0.058 Uiso 1 1 calc R . .
C23 C 0.0958(7) 0.1024(9) 0.0148(4) 0.048(3) Uani 1 1 d . . .
H23A H 0.0846 0.1558 -0.0032 0.058 Uiso 1 1 calc R . .
H23B H 0.0897 0.1211 0.0439 0.058 Uiso 1 1 calc R . .
H23C H 0.0596 0.0513 0.0086 0.058 Uiso 1 1 calc R . .
C24 C 0.3013(6) -0.0694(7) 0.0296(3) 0.032(2) Uani 1 1 d . . .
H24 H 0.3054 -0.0775 -0.0011 0.039 Uiso 1 1 calc R . .
C25 C 0.3603(6) 0.0039(8) 0.0425(4) 0.050(3) Uani 1 1 d . . .
H25A H 0.4127 -0.0182 0.0358 0.060 Uiso 1 1 calc R . .
H25B H 0.3564 0.0147 0.0725 0.060 Uiso 1 1 calc R . .
H25C H 0.3500 0.0623 0.0277 0.060 Uiso 1 1 calc R . .
C26 C 0.3179(6) -0.1641(8) 0.0497(4) 0.045(3) Uani 1 1 d . . .
H26A H 0.3709 -0.1838 0.0428 0.054 Uiso 1 1 calc R . .
H26B H 0.2808 -0.2105 0.0392 0.054 Uiso 1 1 calc R . .
H26C H 0.3127 -0.1587 0.0799 0.054 Uiso 1 1 calc R . .
C27 C 0.1064(7) -0.2038(7) 0.1275(3) 0.035(2) Uani 1 1 d . . .
H27A H 0.0716 -0.2574 0.1236 0.042 Uiso 1 1 calc R . .
H27B H 0.1008 -0.1799 0.1558 0.042 Uiso 1 1 calc R . .
H27C H 0.1603 -0.2236 0.1230 0.042 Uiso 1 1 calc R . .
C28 C 0.0033(6) -0.0986(8) 0.1034(3) 0.041(3) Uani 1 1 d . . .
H28A H -0.0309 -0.1527 0.0994 0.049 Uiso 1 1 calc R . .
H28B H -0.0104 -0.0496 0.0834 0.049 Uiso 1 1 calc R . .
H28C H -0.0028 -0.0744 0.1317 0.049 Uiso 1 1 calc R . .
C31 C 0.2009(6) 0.2684(7) 0.3117(3) 0.031(2) Uani 1 1 d . . .
H31A H 0.2577 0.2597 0.3083 0.037 Uiso 1 1 calc R . .
H31B H 0.1823 0.2276 0.3345 0.037 Uiso 1 1 calc R . .
C32 C 0.1578(5) 0.2492(6) 0.2717(3) 0.0249(18) Uani 1 1 d . . .
C33 C 0.1165(5) 0.3242(6) 0.2592(3) 0.0257(18) Uani 1 1 d . . .
C33A C 0.1281(5) 0.4013(6) 0.2891(3) 0.0251(19) Uani 1 1 d . . .
C34 C 0.0970(5) 0.4899(6) 0.2916(3) 0.0283(19) Uani 1 1 d . . .
H34 H 0.0585 0.5103 0.2726 0.034 Uiso 1 1 calc R . .
C35 C 0.1238(6) 0.5490(7) 0.3232(3) 0.035(2) Uani 1 1 d . . .
H35 H 0.1052 0.6115 0.3244 0.042 Uiso 1 1 calc R . .
C36 C 0.1758(6) 0.5197(7) 0.3524(3) 0.038(2) Uani 1 1 d . . .
H36 H 0.1918 0.5609 0.3739 0.046 Uiso 1 1 calc R . .
C37 C 0.2052(6) 0.4294(8) 0.3505(3) 0.038(2) Uani 1 1 d . . .
H37 H 0.2421 0.4088 0.3704 0.046 Uiso 1 1 calc R . .
C37A C 0.1807(5) 0.3700(7) 0.3196(3) 0.028(2) Uani 1 1 d . . .
C41 C -0.0359(5) 0.3482(7) 0.2244(3) 0.034(2) Uani 1 1 d . . .
H41 H -0.0328 0.4104 0.2385 0.041 Uiso 1 1 calc R . .
C42 C -0.0899(7) 0.3604(10) 0.1857(4) 0.055(3) Uani 1 1 d . . .
H42A H -0.1417 0.3801 0.1948 0.066 Uiso 1 1 calc R . .
H42B H -0.0938 0.3008 0.1708 0.066 Uiso 1 1 calc R . .
H42C H -0.0679 0.4080 0.1672 0.066 Uiso 1 1 calc R . .
C43 C -0.0696(7) 0.2794(9) 0.2556(4) 0.052(3) Uani 1 1 d . . .
H43A H -0.1222 0.2991 0.2633 0.062 Uiso 1 1 calc R . .
H43B H -0.0366 0.2779 0.2804 0.062 Uiso 1 1 calc R . .
H43C H -0.0716 0.2169 0.2432 0.062 Uiso 1 1 calc R . .
C44 C 0.1031(6) 0.3998(7) 0.1737(3) 0.033(2) Uani 1 1 d . . .
H44 H 0.0799 0.3848 0.1460 0.040 Uiso 1 1 calc R . .
C45 C 0.1900(6) 0.3837(8) 0.1699(4) 0.044(3) Uani 1 1 d . . .
H45A H 0.2120 0.4284 0.1501 0.053 Uiso 1 1 calc R . .
H45B H 0.1996 0.3198 0.1602 0.053 Uiso 1 1 calc R . .
H45C H 0.2145 0.3924 0.1971 0.053 Uiso 1 1 calc R . .
C46 C 0.0856(7) 0.5041(7) 0.1823(4) 0.046(3) Uani 1 1 d . . .
H46A H 0.1088 0.5426 0.1603 0.056 Uiso 1 1 calc R . .
H46B H 0.1077 0.5220 0.2092 0.056 Uiso 1 1 calc R . .
H46C H 0.0292 0.5139 0.1827 0.056 Uiso 1 1 calc R . .
C47 C 0.2397(6) 0.1378(8) 0.2380(4) 0.045(3) Uani 1 1 d . . .
H47A H 0.2720 0.1330 0.2630 0.053 Uiso 1 1 calc R . .
H47B H 0.2602 0.1872 0.2200 0.053 Uiso 1 1 calc R . .
H47C H 0.2406 0.0780 0.2231 0.053 Uiso 1 1 calc R . .
C48 C 0.1285(8) 0.0859(8) 0.2783(4) 0.051(3) Uani 1 1 d . . .
H48A H 0.1605 0.0841 0.3035 0.061 Uiso 1 1 calc R . .
H48B H 0.1316 0.0254 0.2641 0.061 Uiso 1 1 calc R . .
H48C H 0.0744 0.0990 0.2858 0.061 Uiso 1 1 calc R . .
F1 F 0.1566(7) 0.0601(10) 0.3891(4) 0.136(5) Uani 1 1 d . A .
F2A F 0.0722(11) 0.0758(13) 0.4427(6) 0.075(5) Uiso 0.50 1 d P A 1
F3A F 0.0370(18) 0.124(2) 0.3785(9) 0.136(10) Uiso 0.50 1 d P A 1
F4A F 0.1229(14) 0.1988(16) 0.4126(7) 0.105(7) Uiso 0.50 1 d P A 1
F2B F 0.1066(15) 0.1234(19) 0.4433(8) 0.113(8) Uiso 0.50 1 d P A 2
F3B F 0.0697(11) 0.1742(14) 0.3787(6) 0.077(5) Uiso 0.50 1 d P A 2
F4B F 0.0329(17) 0.053(2) 0.4060(9) 0.132(9) Uiso 0.50 1 d P A 2
B B 0.0975(9) 0.1072(12) 0.4042(5) 0.053(4) Uani 1 1 d . . .

loop_
_atom_site_aniso_label
_atom_site_aniso_U_11
_atom_site_aniso_U_22
_atom_site_aniso_U_33
_atom_site_aniso_U_23
_atom_site_aniso_U_13
_atom_site_aniso_U_12
Pt1 0.02481(17) 0.01998(17) 0.02020(17) -0.00289(12) -0.00104(13) 0.00108(13)
Pt2 0.02530(18) 0.02482(18) 0.02413(18) -0.00433(13) 0.00059(14) -0.00020(14)
Cl 0.0449(14) 0.0301(12) 0.0307(12) -0.0069(9) 0.0032(10) 0.0019(10)
P1 0.0248(11) 0.0160(10) 0.0205(11) 0.0006(8) 0.0012(9) -0.0007(8)
P2 0.0232(11) 0.0247(12) 0.0234(11) -0.0016(9) 0.0001(9) 0.0000(9)
N1 0.026(4) 0.024(4) 0.022(4) 0.000(3) 0.003(3) -0.002(3)
N2 0.034(4) 0.022(4) 0.029(4) 0.001(3) -0.003(3) 0.002(3)
C1 0.035(5) 0.026(5) 0.028(5) -0.005(4) 0.000(4) 0.000(4)
C2 0.039(5) 0.041(6) 0.018(4) -0.011(4) -0.005(4) 0.000(4)
C11 0.023(4) 0.023(4) 0.033(5) 0.006(4) -0.004(4) -0.001(4)
C12 0.028(5) 0.016(4) 0.026(4) -0.002(3) -0.005(4) 0.006(3)
C13 0.030(5) 0.016(4) 0.023(4) 0.000(3) -0.003(3) 0.002(3)
C13A 0.038(5) 0.023(4) 0.020(4) 0.000(3) -0.006(4) 0.001(4)
C14 0.053(7) 0.030(5) 0.025(5) -0.003(4) 0.003(4) 0.004(5)
C15 0.070(8) 0.044(6) 0.023(5) -0.006(4) 0.000(5) 0.009(6)
C16 0.081(9) 0.025(5) 0.022(5) -0.005(4) -0.008(5) 0.002(5)
C17 0.059(7) 0.023(5) 0.043(6) 0.000(4) -0.021(5) 0.002(5)
C17A 0.037(5) 0.019(4) 0.030(5) -0.003(4) -0.014(4) 0.003(4)
C21 0.040(6) 0.022(5) 0.033(5) 0.003(4) -0.007(4) -0.006(4)
C22 0.070(8) 0.042(6) 0.032(6) 0.011(5) 0.004(5) 0.003(6)
C23 0.049(7) 0.054(7) 0.042(6) 0.006(5) -0.009(5) 0.018(6)
C24 0.034(5) 0.031(5) 0.032(5) 0.002(4) 0.005(4) 0.006(4)
C25 0.025(5) 0.043(7) 0.082(9) -0.004(6) 0.013(5) -0.003(5)
C26 0.035(6) 0.038(6) 0.062(7) 0.006(5) 0.005(5) 0.014(5)
C27 0.055(7) 0.029(5) 0.020(5) 0.007(4) 0.003(4) -0.005(4)
C28 0.026(5) 0.050(6) 0.047(6) -0.016(5) 0.001(5) -0.001(5)
C31 0.036(5) 0.032(5) 0.024(5) -0.002(4) -0.005(4) 0.000(4)
C32 0.020(4) 0.027(4) 0.028(5) -0.003(4) 0.002(4) -0.002(4)
C33 0.031(5) 0.025(5) 0.020(4) -0.002(3) -0.002(4) -0.002(4)
C33A 0.023(4) 0.026(5) 0.026(5) -0.004(4) 0.004(4) -0.010(4)
C34 0.025(5) 0.020(4) 0.039(5) -0.002(4) 0.000(4) -0.003(4)
C35 0.048(6) 0.024(5) 0.034(5) -0.008(4) 0.007(5) -0.010(4)
C36 0.046(6) 0.039(6) 0.030(5) -0.007(4) 0.002(4) -0.011(5)
C37 0.035(6) 0.050(7) 0.029(5) -0.009(5) 0.000(4) -0.004(5)
C37A 0.028(5) 0.035(5) 0.021(4) -0.002(4) 0.002(4) -0.005(4)
C41 0.023(5) 0.037(5) 0.042(6) -0.017(4) -0.001(4) 0.005(4)
C42 0.046(7) 0.065(8) 0.054(7) -0.017(6) -0.014(6) 0.013(6)
C43 0.033(6) 0.077(9) 0.045(7) -0.015(6) 0.015(5) -0.007(6)
C44 0.043(6) 0.033(5) 0.023(5) 0.004(4) 0.002(4) -0.005(4)
C45 0.041(6) 0.034(6) 0.057(7) 0.005(5) 0.017(5) -0.008(5)
C46 0.059(7) 0.024(5) 0.056(7) 0.009(5) 0.009(6) 0.005(5)
C47 0.032(6) 0.039(6) 0.063(7) -0.016(5) -0.012(5) 0.015(5)
C48 0.077(9) 0.035(6) 0.041(6) 0.006(5) -0.007(6) -0.016(6)
F1 0.105(9) 0.150(11) 0.154(11) 0.027(9) 0.070(8) 0.081(8)
B 0.048(8) 0.065(10) 0.046(8) 0.012(7) 0.008(6) 0.020(7)

loop_
_atom_type_symbol
_atom_type_description
_atom_type_scat_dispersion_real
_atom_type_scat_dispersion_imag
_atom_type_scat_source
C C 0.0033 0.0016 'International Tables Vol C Tables 4.2.6.8 and 6.1.1.4'
H H 0.0000 0.0000 'International Tables Vol C Tables 4.2.6.8 and 6.1.1.4'
B B 0.0013 0.0007 'International Tables Vol C Tables 4.2.6.8 and 6.1.1.4'
N N 0.0061 0.0033 'International Tables Vol C Tables 4.2.6.8 and 6.1.1.4'
F F 0.0171 0.0103 'International Tables Vol C Tables 4.2.6.8 and 6.1.1.4'
P P 0.1023 0.0942 'International Tables Vol C Tables 4.2.6.8 and 6.1.1.4'
Cl Cl 0.1484 0.1585 'International Tables Vol C Tables 4.2.6.8 and 6.1.1.4'
Pt Pt -1.7033 8.3905 'International Tables Vol C Tables 4.2.6.8 and 6.1.1.4'

loop_
_geom_angle_atom_site_label_1
_geom_angle_atom_site_label_2
_geom_angle_atom_site_label_3
_geom_angle
C1 Pt1 P1 93.4(3)
C1 Pt1 N1 177.2(3)
P1 Pt1 N1 86.92(19)
C1 Pt1 Cl 89.4(3)
P1 Pt1 Cl 177.16(8)
N1 Pt1 Cl 90.24(19)
C2 Pt2 P2 93.4(3)
C2 Pt2 N2 174.3(4)
P2 Pt2 N2 86.3(2)
C2 Pt2 Cl 89.7(3)
P2 Pt2 Cl 176.85(9)
N2 Pt2 Cl 90.6(2)
Pt2 Cl Pt1 112.68(10)
C13 P1 C21 109.8(4)
C13 P1 C24 103.9(4)
C21 P1 C24 107.5(5)
C13 P1 Pt1 101.5(3)
C21 P1 Pt1 112.5(3)
C24 P1 Pt1 120.7(3)
C33 P2 C41 104.0(4)
C33 P2 C44 108.8(4)
C41 P2 C44 108.9(5)
C33 P2 Pt2 102.2(3)
C41 P2 Pt2 119.8(3)
C44 P2 Pt2 112.1(3)
C12 N1 C28 109.9(7)
C12 N1 C27 107.6(7)
C28 N1 C27 109.3(8)
C12 N1 Pt1 110.0(5)
C28 N1 Pt1 110.5(6)
C27 N1 Pt1 109.5(6)
C32 N2 C48 109.7(8)
C32 N2 C47 108.6(7)
C48 N2 C47 108.5(9)
C32 N2 Pt2 110.4(5)
C48 N2 Pt2 112.1(6)
C47 N2 Pt2 107.5(6)
C17A C11 C12 100.6(7)
C13 C12 N1 123.4(8)
C13 C12 C11 113.1(8)
N1 C12 C11 123.6(8)
C12 C13 C13A 107.9(8)
C12 C13 P1 118.2(7)
C13A C13 P1 133.6(7)
C17A C13A C14 121.6(9)
C17A C13A C13 107.2(8)
C14 C13A C13 131.1(9)
C15 C14 C13A 116.8(10)
C14 C15 C16 122.7(10)
C17 C16 C15 119.6(9)
C16 C17 C17A 120.1(10)
C13A C17A C17 119.2(9)
C13A C17A C11 111.1(8)
C17 C17A C11 129.5(9)
C22 C21 C23 111.0(9)
C22 C21 P1 116.5(7)
C23 C21 P1 109.9(7)
C25 C24 C26 111.7(9)
C25 C24 P1 111.3(7)
C26 C24 P1 110.6(7)
C32 C31 C37A 101.8(7)
C33 C32 N2 123.6(8)
C33 C32 C31 111.6(8)
N2 C32 C31 124.7(8)
C32 C33 C33A 109.2(8)
C32 C33 P2 117.4(7)
C33A C33 P2 133.4(7)
C34 C33A C37A 120.0(8)
C34 C33A C33 132.4(9)
C37A C33A C33 107.7(8)
C33A C34 C35 118.1(9)
C36 C35 C34 122.1(10)
C35 C36 C37 119.7(9)
C37A C37 C36 119.6(10)
C37 C37A C33A 120.4(9)
C37 C37A C31 130.0(9)
C33A C37A C31 109.6(8)
C43 C41 C42 111.9(9)
C43 C41 P2 110.1(7)
C42 C41 P2 113.2(7)
C45 C44 C46 110.7(9)
C45 C44 P2 108.3(7)
C46 C44 P2 117.0(7)
F2B B F1 111.2(17)
F2B B F3B 120.6(19)
F1 B F3B 114.3(14)
F1 B F3A 117.5(19)
F2B B F4B 99.3(19)
F1 B F4B 110.7(19)
F3B B F4B 98.3(18)
F1 B F2A 114.1(14)
F3A B F2A 111.3(19)
F1 B F4A 108.0(16)
F3A B F4A 100.8(19)
F2A B F4A 103.0(16)

loop_
_geom_bond_atom_site_label_1
_geom_bond_atom_site_label_2
_geom_bond_distance
Pt1 C1 2.049(9)
Pt1 P1 2.182(2)
Pt1 N1 2.192(7)
Pt1 Cl 2.421(2)
Pt2 C2 2.043(9)
Pt2 P2 2.177(2)
Pt2 N2 2.218(8)
Pt2 Cl 2.399(2)
P1 C13 1.807(9)
P1 C21 1.839(9)
P1 C24 1.846(10)
P2 C33 1.811(9)
P2 C41 1.834(9)
P2 C44 1.838(10)
N1 C12 1.466(11)
N1 C28 1.490(12)
N1 C27 1.517(11)
N2 C32 1.440(11)
N2 C48 1.491(13)
N2 C47 1.500(13)
C11 C17A 1.489(13)
C11 C12 1.506(12)
C12 C13 1.326(12)
C13 C13A 1.485(12)
C13A C17A 1.388(13)
C13A C14 1.399(13)
C14 C15 1.383(14)
C15 C16 1.389(17)
C16 C17 1.361(16)
C17 C17A 1.404(13)
C21 C22 1.509(14)
C21 C23 1.532(15)
C24 C25 1.517(15)
C24 C26 1.528(14)
C31 C32 1.514(12)
C31 C37A 1.515(13)
C32 C33 1.347(13)
C33 C33A 1.477(12)
C33A C34 1.377(13)
C33A C37A 1.410(13)
C34 C35 1.401(13)
C35 C36 1.362(15)
C36 C37 1.388(15)
C37 C37A 1.375(13)
C41 C43 1.522(16)
C41 C42 1.563(15)
C44 C45 1.517(15)
C44 C46 1.546(14)
F1 B 1.314(16)
F2A B 1.39(2)
F3A B 1.35(3)
F4A B 1.41(3)
F2B B 1.29(3)
F3B B 1.35(2)
F4B B 1.36(3)

loop_
_geom_torsion_atom_site_label_1
_geom_torsion_atom_site_label_2
_geom_torsion_atom_site_label_3
_geom_torsion_atom_site_label_4
_geom_torsion
C2 Pt2 Cl Pt1 43.6(3)
P2 Pt2 Cl Pt1 -147.2(16)
N2 Pt2 Cl Pt1 -130.7(2)
C1 Pt1 Cl Pt2 43.6(3)
P1 Pt1 Cl Pt2 -130.4(17)
N1 Pt1 Cl Pt2 -133.7(2)
C1 Pt1 P1 C13 -176.9(4)
N1 Pt1 P1 C13 0.4(3)
Cl Pt1 P1 C13 -2.9(18)
C1 Pt1 P1 C21 -59.6(4)
N1 Pt1 P1 C21 117.7(4)
Cl Pt1 P1 C21 114.4(17)
C1 Pt1 P1 C24 69.2(5)
N1 Pt1 P1 C24 -113.6(4)
Cl Pt1 P1 C24 -116.9(17)
C2 Pt2 P2 C33 -174.0(4)
N2 Pt2 P2 C33 0.3(4)
Cl Pt2 P2 C33 16.9(17)
C2 Pt2 P2 C41 71.9(5)
N2 Pt2 P2 C41 -113.9(4)
Cl Pt2 P2 C41 -97.3(17)
C2 Pt2 P2 C44 -57.6(5)
N2 Pt2 P2 C44 116.6(4)
Cl Pt2 P2 C44 133.2(16)
C1 Pt1 N1 C12 99(7)
P1 Pt1 N1 C12 1.0(5)
Cl Pt1 N1 C12 -179.2(5)
C1 Pt1 N1 C28 -23(7)
P1 Pt1 N1 C28 -120.5(6)
Cl Pt1 N1 C28 59.3(6)
C1 Pt1 N1 C27 -143(6)
P1 Pt1 N1 C27 119.0(6)
Cl Pt1 N1 C27 -61.1(6)
C2 Pt2 N2 C32 85(4)
P2 Pt2 N2 C32 -2.1(5)
Cl Pt2 N2 C32 178.8(6)
C2 Pt2 N2 C48 -152(3)
P2 Pt2 N2 C48 120.4(7)
Cl Pt2 N2 C48 -58.7(7)
C2 Pt2 N2 C47 -33(4)
P2 Pt2 N2 C47 -120.4(6)
Cl Pt2 N2 C47 60.5(6)
C28 N1 C12 C13 119.0(10)
C27 N1 C12 C13 -122.1(9)
Pt1 N1 C12 C13 -2.8(10)
C28 N1 C12 C11 -61.4(10)
C27 N1 C12 C11 57.5(10)
Pt1 N1 C12 C11 176.8(6)
C17A C11 C12 C13 1.1(10)
C17A C11 C12 N1 -178.6(8)
N1 C12 C13 C13A 177.3(7)
C11 C12 C13 C13A -2.4(10)
N1 C12 C13 P1 3.5(12)
C11 C12 C13 P1 -176.2(6)
C21 P1 C13 C12 -121.3(7)
C24 P1 C13 C12 123.9(7)
Pt1 P1 C13 C12 -2.1(7)
C21 P1 C13 C13A 66.8(10)
C24 P1 C13 C13A -48.0(10)
Pt1 P1 C13 C13A -174.0(8)
C12 C13 C13A C17A 2.7(10)
P1 C13 C13A C17A 175.2(7)
C12 C13 C13A C14 -174.0(10)
P1 C13 C13A C14 -1.5(16)
C17A C13A C14 C15 1.8(15)
C13 C13A C14 C15 178.1(10)
C13A C14 C15 C16 0.1(17)
C14 C15 C16 C17 -2.3(18)
C15 C16 C17 C17A 2.6(16)
C14 C13A C17A C17 -1.4(14)
C13 C13A C17A C17 -178.5(8)
C14 C13A C17A C11 175.0(9)
C13 C13A C17A C11 -2.1(10)
C16 C17 C17A C13A -0.8(15)
C16 C17 C17A C11 -176.6(10)
C12 C11 C17A C13A 0.7(10)
C12 C11 C17A C17 176.7(10)
C13 P1 C21 C22 -61.4(9)
C24 P1 C21 C22 51.0(9)
Pt1 P1 C21 C22 -173.6(7)
C13 P1 C21 C23 65.8(8)
C24 P1 C21 C23 178.2(7)
Pt1 P1 C21 C23 -46.4(8)
C13 P1 C24 C25 -176.7(8)
C21 P1 C24 C25 67.0(9)
Pt1 P1 C24 C25 -64.0(8)
C13 P1 C24 C26 -51.8(8)
C21 P1 C24 C26 -168.2(7)
Pt1 P1 C24 C26 60.9(8)
C48 N2 C32 C33 -119.8(10)
C47 N2 C32 C33 121.8(10)
Pt2 N2 C32 C33 4.2(11)
C48 N2 C32 C31 57.7(12)
C47 N2 C32 C31 -60.8(11)
Pt2 N2 C32 C31 -178.4(7)
C37A C31 C32 C33 -2.5(10)
C37A C31 C32 N2 179.8(8)
N2 C32 C33 C33A 178.2(8)
C31 C32 C33 C33A 0.5(11)
N2 C32 C33 P2 -4.1(12)
C31 C32 C33 P2 178.1(6)
C41 P2 C33 C32 127.0(8)
C44 P2 C33 C32 -116.9(8)
Pt2 P2 C33 C32 1.7(8)
C41 P2 C33 C33A -56.0(10)
C44 P2 C33 C33A 60.0(10)
Pt2 P2 C33 C33A 178.7(8)
C32 C33 C33A C34 -176.7(9)
P2 C33 C33A C34 6.2(16)
C32 C33 C33A C37A 1.9(11)
P2 C33 C33A C37A -175.2(8)
C37A C33A C34 C35 5.0(13)
C33 C33A C34 C35 -176.5(9)
C33A C34 C35 C36 -3.7(15)
C34 C35 C36 C37 1.8(16)
C35 C36 C37 C37A -1.1(16)
C36 C37 C37A C33A 2.4(15)
C36 C37 C37A C31 -177.3(10)
C34 C33A C37A C37 -4.4(14)
C33 C33A C37A C37 176.7(9)
C34 C33A C37A C31 175.3(8)
C33 C33A C37A C31 -3.6(10)
C32 C31 C37A C37 -176.7(10)
C32 C31 C37A C33A 3.6(10)
C33 P2 C41 C43 -63.2(8)
C44 P2 C41 C43 -179.1(7)
Pt2 P2 C41 C43 50.0(8)
C33 P2 C41 C42 170.8(8)
C44 P2 C41 C42 54.8(9)
Pt2 P2 C41 C42 -76.1(9)
C33 P2 C44 C45 55.0(8)
C41 P2 C44 C45 167.8(7)
Pt2 P2 C44 C45 -57.3(8)
C33 P2 C44 C46 -70.8(9)
C41 P2 C44 C46 42.0(9)
Pt2 P2 C44 C46 176.9(7)
